data_4025282
loop_
_publ_author_name
'Daizong Lin'
'Guanghui Deng'
'Jiang Wang'
'Xiao Ding'
'Hualiang Jiang'
'Hong Liu'

_publ_section_title
;
 Efficient Synthesis of Symmetrical \a,\a-Disubstituted \b-Amino Acids and
 \a,\a-Disubstituted Aldehydes via Dialkylation of Nucleophilic \b-Alanine
 Equivalent
;
_journal_name_full 'Journal of Organic Chemistry'
_journal_page_first 1717
_journal_page_last 1722
_journal_paper_doi 10.1021/jo902699t
_journal_volume 75
_journal_year 2010
_chemical_formula_sum 'C36 H27 N5 Ni O7'
_chemical_formula_weight 700.34
_chemical_name_systematic
; 
 ? 
;
_space_group_IT_number 14
_symmetry_cell_setting monoclinic
_symmetry_space_group_name_Hall '-P 2ybc'
_symmetry_space_group_name_H-M 'P 1 21/c 1'
_atom_sites_solution_hydrogens geom
_atom_sites_solution_primary direct
_atom_sites_solution_secondary difmap
_audit_creation_method SHELXL-97
_cell_angle_alpha 90.00
_cell_angle_beta 110.978(3)
_cell_angle_gamma 90.00
_cell_formula_units_Z 4
_cell_length_a 17.273(2)
_cell_length_b 11.4009(15)
_cell_length_c 17.635(2)
_cell_measurement_reflns_used 1463
_cell_measurement_temperature 293(2)
_cell_measurement_theta_max 38.295
_cell_measurement_theta_min 4.375
_cell_volume 3242.6(7)
_computing_cell_refinement 'Bruker SMART'
_computing_data_collection 'Bruker SMART'
_computing_data_reduction 'Bruker SHELXTL'
_computing_molecular_graphics 'Bruker SHELXTL'
_computing_publication_material 'Bruker SHELXTL'
_computing_structure_refinement 'SHELXL-97 (Sheldrick, 1997)'
_computing_structure_solution 'SHELXS-97 (Sheldrick, 1990)'
_diffrn_ambient_temperature 293(2)
_diffrn_measured_fraction_theta_full 0.997
_diffrn_measured_fraction_theta_max 0.997
_diffrn_measurement_device_type 'CCD area detector'
_diffrn_measurement_method 'phi and omega scans'
_diffrn_radiation_monochromator graphite
_diffrn_radiation_source 'fine-focus sealed tube'
_diffrn_radiation_type MoK\a
_diffrn_radiation_wavelength 0.71073
_diffrn_reflns_av_R_equivalents 0.1135
_diffrn_reflns_av_sigmaI/netI 0.1486
_diffrn_reflns_limit_h_max 21
_diffrn_reflns_limit_h_min -19
_diffrn_reflns_limit_k_max 8
_diffrn_reflns_limit_k_min -14
_diffrn_reflns_limit_l_max 21
_diffrn_reflns_limit_l_min -21
_diffrn_reflns_number 17327
_diffrn_reflns_theta_full 26.00
_diffrn_reflns_theta_max 26.00
_diffrn_reflns_theta_min 2.17
_exptl_absorpt_coefficient_mu 0.657
_exptl_absorpt_correction_T_max 1.00000
_exptl_absorpt_correction_T_min 0.79564
_exptl_absorpt_correction_type empirical
_exptl_crystal_colour red
_exptl_crystal_density_diffrn 1.435
_exptl_crystal_density_method 'not measured'
_exptl_crystal_description prismatic
_exptl_crystal_F_000 1448
_exptl_crystal_size_max 0.466
_exptl_crystal_size_mid 0.247
_exptl_crystal_size_min 0.058
_refine_diff_density_max 0.599
_refine_diff_density_min -0.375
_refine_diff_density_rms 0.068
_refine_ls_extinction_expression Fc^*^=kFc[1+0.001xFc^2^\l^3^/sin(2\q)]^-1/4^
_refine_ls_extinction_method SHELXL
_refine_ls_goodness_of_fit_ref 0.786
_refine_ls_hydrogen_treatment constr
_refine_ls_matrix_type full
_refine_ls_number_parameters 443
_refine_ls_number_reflns 6360
_refine_ls_number_restraints 0
_refine_ls_restrained_S_all 0.786
_refine_ls_R_factor_all 0.1136
_refine_ls_R_factor_gt 0.0559
_refine_ls_shift/su_max 0.023
_refine_ls_shift/su_mean 0.002
_refine_ls_structure_factor_coef Fsqd
_refine_ls_weighting_details 'calc w=1/[\s^2^(Fo^2^)+(0.0242P)^2^+0.0000P] where P=(Fo^2^+2Fc^2^)/3'
_refine_ls_weighting_scheme calc
_refine_ls_wR_factor_gt 0.1020
_refine_ls_wR_factor_ref 0.1167
_reflns_number_gt 2999
_reflns_number_total 6360
_reflns_threshold_expression >2sigma(I)
_cod_data_source_file jo902699t_si_001.cif
_cod_data_source_block cd2705
_cod_depositor_comments
;
The following automatic conversions were performed:

'_symmetry_cell_setting' value 'Monoclinic' changed to 'monoclinic'
according to the built-in table from CIF Core dictionary named
'cif_core.dic' version 2.4.1 from 2010-06-29.

Automatic conversion script
Id: cif_fix_values 1646 2011-03-28 12:23:43Z adriana 
;
_cod_original_cell_volume 3242.7(7)
_cod_database_code 4025282

loop_
_symmetry_equiv_pos_as_xyz
'x, y, z'
'-x, y+1/2, -z+1/2'
'-x, -y, -z'
'x, -y-1/2, z-1/2'

loop_
_atom_site_label
_atom_site_type_symbol
_atom_site_fract_x
_atom_site_fract_y
_atom_site_fract_z
_atom_site_U_iso_or_equiv
_atom_site_adp_type
_atom_site_occupancy
_atom_site_symmetry_multiplicity
_atom_site_calc_flag
_atom_site_refinement_flags
_atom_site_disorder_assembly
_atom_site_disorder_group
Ni Ni 0.25484(3) 0.41649(4) 0.57040(3) 0.04115(18) Uani 1 1 d . . .
O1 O 0.30414(19) 0.2371(3) 0.40133(17) 0.0630(9) Uani 1 1 d . . .
O2 O 0.24363(18) 0.5566(2) 0.61853(18) 0.0540(8) Uani 1 1 d . . .
O3 O 0.30885(19) 0.6782(2) 0.71844(19) 0.0708(10) Uani 1 1 d . . .
O4 O -0.1102(3) 0.5046(4) 0.7711(3) 0.1046(17) Uani 1 1 d . . .
O5 O -0.1096(2) 0.6632(4) 0.7082(3) 0.1069(19) Uani 1 1 d . . .
O6 O 0.5345(2) 0.1707(3) 0.5556(2) 0.0895(12) Uani 1 1 d . . .
O7 O 0.5097(2) 0.3366(3) 0.4946(2) 0.1004(13) Uani 1 1 d . . .
N1 N 0.27442(19) 0.2828(2) 0.51742(19) 0.0391(8) Uani 1 1 d . . .
N2 N 0.2696(2) 0.5010(3) 0.4843(2) 0.0484(9) Uani 1 1 d . . .
N3 N 0.23513(18) 0.3336(2) 0.6519(2) 0.0364(8) Uani 1 1 d . . .
N4 N -0.0759(3) 0.5779(5) 0.7449(3) 0.0948(16) Uani 1 1 d . . .
N5 N 0.5126(2) 0.2732(4) 0.5511(3) 0.0725(12) Uani 1 1 d . . .
C1 C 0.2900(3) 0.3051(4) 0.4487(3) 0.0450(11) Uani 1 1 d . . .
C2 C 0.2873(2) 0.4344(4) 0.4309(2) 0.0458(11) Uani 1 1 d . . .
C3 C 0.3019(3) 0.4800(4) 0.3654(3) 0.0606(13) Uani 1 1 d . . .
H3 H 0.3145 0.4312 0.3292 0.073 Uiso 1 1 calc R . .
C4 C 0.2975(3) 0.6007(4) 0.3542(3) 0.0714(15) Uani 1 1 d . . .
H4A H 0.3057 0.6349 0.3098 0.086 Uiso 1 1 calc R . .
C5 C 0.2807(3) 0.6679(4) 0.4110(3) 0.0798(16) Uani 1 1 d . . .
H5 H 0.2789 0.7491 0.4055 0.096 Uiso 1 1 calc R . .
C6 C 0.2665(3) 0.6185(4) 0.4752(3) 0.0695(15) Uani 1 1 d . . .
H6A H 0.2547 0.6658 0.5127 0.083 Uiso 1 1 calc R . .
C7 C 0.2833(2) 0.1670(3) 0.5493(2) 0.0399(10) Uani 1 1 d . . .
C8 C 0.3356(2) 0.0833(4) 0.5332(2) 0.0504(11) Uani 1 1 d . . .
H8 H 0.3644 0.1038 0.4996 0.060 Uiso 1 1 calc R . .
C9 C 0.3451(3) -0.0264(4) 0.5654(3) 0.0645(14) Uani 1 1 d . . .
H9 H 0.3796 -0.0798 0.5531 0.077 Uiso 1 1 calc R . .
C10 C 0.3041(3) -0.0590(4) 0.6161(3) 0.0647(14) Uani 1 1 d . . .
H10 H 0.3100 -0.1344 0.6375 0.078 Uiso 1 1 calc R . .
C11 C 0.2537(3) 0.0223(3) 0.6348(2) 0.0541(12) Uani 1 1 d . . .
H11 H 0.2268 0.0015 0.6701 0.065 Uiso 1 1 calc R . .
C12 C 0.2430(2) 0.1348(3) 0.6012(2) 0.0379(10) Uani 1 1 d . . .
C13 C 0.1913(2) 0.2188(3) 0.6299(2) 0.0393(10) Uani 1 1 d . . .
H13 H 0.1874 0.1858 0.6797 0.047 Uiso 1 1 calc R . .
C14 C 0.1023(3) 0.2394(4) 0.5705(3) 0.0511(12) Uani 1 1 d . . .
C15 C 0.0626(3) 0.1596(5) 0.5132(3) 0.0806(16) Uani 1 1 d . . .
H15 H 0.0918 0.0951 0.5054 0.097 Uiso 1 1 calc R . .
C16 C -0.0207(3) 0.1714(6) 0.4656(3) 0.101(2) Uani 1 1 d . . .
H16 H -0.0469 0.1141 0.4275 0.121 Uiso 1 1 calc R . .
C17 C -0.0640(3) 0.2667(7) 0.4745(4) 0.106(2) Uani 1 1 d . . .
H17 H -0.1195 0.2762 0.4422 0.127 Uiso 1 1 calc R . .
C18 C -0.0243(4) 0.3476(6) 0.5317(5) 0.112(3) Uani 1 1 d . . .
H18 H -0.0533 0.4125 0.5393 0.130 Uiso 1 1 calc R . .
C19 C 0.0591(3) 0.3352(5) 0.5790(4) 0.110(3) Uani 1 1 d . . .
H19 H 0.0856 0.3927 0.6168 0.124 Uiso 1 1 calc R . .
C20 C 0.2843(3) 0.5788(4) 0.6933(3) 0.0509(11) Uani 1 1 d . . .
C21 C 0.3010(2) 0.4806(3) 0.7567(2) 0.0396(10) Uani 1 1 d . . .
C22 C 0.2557(2) 0.3679(3) 0.7246(3) 0.0372(10) Uani 1 1 d . . .
H22 H 0.2419 0.3204 0.7607 0.045 Uiso 1 1 calc R . .
C23 C 0.2751(2) 0.5251(3) 0.8269(2) 0.0495(11) Uani 1 1 d . . .
H23A H 0.2945 0.4697 0.8715 0.059 Uiso 1 1 calc R . .
H23B H 0.3024 0.5994 0.8460 0.059 Uiso 1 1 calc R . .
C24 C 0.1832(3) 0.5413(4) 0.8043(3) 0.0472(11) Uani 1 1 d . . .
C25 C 0.1402(3) 0.6310(4) 0.7568(3) 0.0779(16) Uani 1 1 d . . .
H25 H 0.1686 0.6856 0.7374 0.093 Uiso 1 1 calc R . .
C26 C 0.0546(3) 0.6433(5) 0.7364(3) 0.0918(19) Uani 1 1 d . . .
H26 H 0.0261 0.7049 0.7036 0.110 Uiso 1 1 calc R . .
C27 C 0.0148(3) 0.5647(5) 0.7649(3) 0.0683(14) Uani 1 1 d . . .
C28 C 0.0549(3) 0.4741(5) 0.8120(3) 0.0809(17) Uani 1 1 d . . .
H28 H 0.0259 0.4199 0.8309 0.097 Uiso 1 1 calc R . .
C29 C 0.1383(3) 0.4631(4) 0.8314(3) 0.0720(15) Uani 1 1 d . . .
H29 H 0.1657 0.4008 0.8641 0.086 Uiso 1 1 calc R . .
C30 C 0.3950(2) 0.4536(3) 0.7935(3) 0.0516(12) Uani 1 1 d . . .
H30A H 0.4241 0.5245 0.8184 0.062 Uiso 1 1 calc R . .
H30B H 0.4044 0.3954 0.8360 0.062 Uiso 1 1 calc R . .
C31 C 0.4314(2) 0.4095(4) 0.7335(3) 0.0492(11) Uani 1 1 d . . .
C32 C 0.4470(2) 0.2904(4) 0.7296(3) 0.0547(12) Uani 1 1 d . . .
H32 H 0.4390 0.2396 0.7675 0.066 Uiso 1 1 calc R . .
C33 C 0.4742(2) 0.2459(4) 0.6704(3) 0.0583(13) Uani 1 1 d . . .
H33 H 0.4838 0.1660 0.6679 0.070 Uiso 1 1 calc R . .
C34 C 0.4868(2) 0.3206(4) 0.6160(3) 0.0543(12) Uani 1 1 d . . .
C35 C 0.4748(3) 0.4405(4) 0.6191(3) 0.0630(14) Uani 1 1 d . . .
H35 H 0.4852 0.4909 0.5823 0.076 Uiso 1 1 calc R . .
C36 C 0.4474(3) 0.4830(4) 0.6776(3) 0.0573(13) Uani 1 1 d . . .
H36 H 0.4393 0.5633 0.6802 0.069 Uiso 1 1 calc R . .

loop_
_atom_site_aniso_label
_atom_site_aniso_U_11
_atom_site_aniso_U_22
_atom_site_aniso_U_33
_atom_site_aniso_U_23
_atom_site_aniso_U_13
_atom_site_aniso_U_12
Ni 0.0532(3) 0.0261(3) 0.0475(4) 0.0060(3) 0.0220(3) 0.0031(3)
O1 0.097(2) 0.0458(19) 0.057(2) -0.0032(16) 0.0407(19) -0.0015(18)
O2 0.081(2) 0.0261(16) 0.057(2) 0.0057(15) 0.0270(18) 0.0129(15)
O3 0.100(3) 0.0255(17) 0.094(3) -0.0050(17) 0.044(2) -0.0122(17)
O4 0.075(3) 0.146(4) 0.166(5) 0.013(3) 0.059(3) 0.001(3)
O5 0.075(3) 0.139(4) 0.189(5) 0.044(4) 0.037(3) 0.044(3)
O6 0.100(3) 0.082(3) 0.105(3) -0.002(2) 0.059(2) 0.032(2)
O7 0.133(3) 0.098(3) 0.091(3) 0.022(2) 0.066(3) 0.020(3)
N1 0.055(2) 0.0267(18) 0.041(2) 0.0022(15) 0.0236(18) 0.0004(16)
N2 0.067(3) 0.032(2) 0.051(2) 0.0110(18) 0.026(2) 0.0050(19)
N3 0.045(2) 0.0244(17) 0.044(2) 0.0015(16) 0.0210(17) 0.0047(16)
N4 0.063(4) 0.102(5) 0.123(5) 0.005(4) 0.038(3) 0.012(3)
N5 0.067(3) 0.080(3) 0.080(4) 0.000(3) 0.037(3) 0.016(3)
C1 0.052(3) 0.036(3) 0.047(3) 0.003(2) 0.018(2) -0.004(2)
C2 0.048(3) 0.045(3) 0.037(3) 0.010(2) 0.007(2) -0.007(2)
C3 0.076(3) 0.059(3) 0.048(3) 0.007(3) 0.024(3) -0.011(3)
C4 0.095(4) 0.062(4) 0.059(4) 0.019(3) 0.030(3) -0.013(3)
C5 0.114(4) 0.043(3) 0.087(4) 0.029(3) 0.042(4) -0.004(3)
C6 0.104(4) 0.034(3) 0.078(4) 0.015(3) 0.041(3) 0.004(3)
C7 0.051(3) 0.027(2) 0.040(3) 0.0004(19) 0.015(2) 0.003(2)
C8 0.060(3) 0.047(3) 0.047(3) 0.002(2) 0.023(2) 0.005(3)
C9 0.100(4) 0.040(3) 0.060(3) 0.002(2) 0.037(3) 0.022(3)
C10 0.102(4) 0.029(3) 0.064(3) 0.003(2) 0.031(3) 0.015(3)
C11 0.082(3) 0.036(3) 0.050(3) 0.005(2) 0.031(3) -0.003(3)
C12 0.052(3) 0.022(2) 0.040(3) -0.0018(19) 0.017(2) -0.002(2)
C13 0.051(3) 0.028(2) 0.042(3) -0.0023(19) 0.021(2) -0.009(2)
C14 0.047(3) 0.042(3) 0.064(3) 0.001(2) 0.018(2) -0.006(2)
C15 0.058(3) 0.093(4) 0.084(4) -0.030(3) 0.019(3) -0.001(3)
C16 0.059(4) 0.135(6) 0.094(5) -0.038(4) 0.010(4) -0.011(4)
C17 0.054(4) 0.133(6) 0.114(6) 0.011(5) 0.009(4) 0.008(4)
C18 0.066(5) 0.099(5) 0.160(9) -0.044(6) 0.016(5) 0.023(4)
C19 0.052(4) 0.080(4) 0.158(7) -0.048(4) -0.004(4) 0.015(3)
C20 0.055(3) 0.035(3) 0.072(4) -0.001(3) 0.034(3) 0.003(2)
C21 0.044(3) 0.028(2) 0.049(3) -0.002(2) 0.020(2) -0.002(2)
C22 0.040(2) 0.028(2) 0.045(3) 0.004(2) 0.017(2) 0.0046(19)
C23 0.061(3) 0.034(2) 0.054(3) -0.011(2) 0.022(2) 0.000(2)
C24 0.056(3) 0.033(2) 0.057(3) -0.011(2) 0.025(2) 0.001(2)
C25 0.067(4) 0.059(3) 0.121(5) 0.030(3) 0.050(3) 0.017(3)
C26 0.073(4) 0.079(4) 0.112(5) 0.050(4) 0.046(4) 0.032(3)
C27 0.049(3) 0.075(4) 0.085(4) 0.001(3) 0.029(3) 0.018(3)
C28 0.058(4) 0.072(4) 0.126(5) 0.017(4) 0.049(3) 0.004(3)
C29 0.066(4) 0.058(3) 0.103(4) 0.024(3) 0.042(3) 0.012(3)
C30 0.050(3) 0.038(3) 0.069(3) -0.008(2) 0.024(2) -0.007(2)
C31 0.044(3) 0.043(3) 0.066(3) -0.002(2) 0.026(2) 0.002(2)
C32 0.056(3) 0.044(3) 0.069(3) 0.008(2) 0.029(3) 0.010(2)
C33 0.056(3) 0.052(3) 0.068(4) 0.006(3) 0.023(3) 0.021(2)
C34 0.045(3) 0.062(3) 0.061(3) 0.001(3) 0.026(2) 0.014(3)
C35 0.056(3) 0.053(3) 0.092(4) 0.011(3) 0.041(3) -0.006(3)
C36 0.057(3) 0.036(3) 0.089(4) 0.001(3) 0.038(3) -0.001(2)

loop_
_atom_type_symbol
_atom_type_description
_atom_type_scat_dispersion_real
_atom_type_scat_dispersion_imag
_atom_type_scat_source
C C 0.0033 0.0016 'International Tables Vol C Tables 4.2.6.8 and 6.1.1.4'
H H 0.0000 0.0000 'International Tables Vol C Tables 4.2.6.8 and 6.1.1.4'
N N 0.0061 0.0033 'International Tables Vol C Tables 4.2.6.8 and 6.1.1.4'
O O 0.0106 0.0060 'International Tables Vol C Tables 4.2.6.8 and 6.1.1.4'
Ni Ni 0.3393 1.1124 'International Tables Vol C Tables 4.2.6.8 and 6.1.1.4'

loop_
_geom_angle_atom_site_label_1
_geom_angle_atom_site_label_2
_geom_angle_atom_site_label_3
_geom_angle
_geom_angle_site_symmetry_1
_geom_angle_site_symmetry_3
_geom_angle_publ_flag
N3 Ni O2 90.35(13) . . ?
N3 Ni N1 95.02(13) . . ?
O2 Ni N1 173.74(13) . . ?
N3 Ni N2 177.31(14) . . ?
O2 Ni N2 89.71(14) . . ?
N1 Ni N2 85.07(14) . . ?
C20 O2 Ni 122.4(3) . . ?
C1 N1 C7 119.9(3) . . ?
C1 N1 Ni 114.9(3) . . ?
C7 N1 Ni 124.8(3) . . ?
C2 N2 C6 119.5(4) . . ?
C2 N2 Ni 114.3(3) . . ?
C6 N2 Ni 126.2(3) . . ?
C22 N3 C13 117.9(3) . . ?
C22 N3 Ni 124.5(3) . . ?
C13 N3 Ni 117.6(2) . . ?
O5 N4 O4 123.9(6) . . ?
O5 N4 C27 118.5(6) . . ?
O4 N4 C27 117.4(5) . . ?
O6 N5 O7 122.8(5) . . ?
O6 N5 C34 118.3(5) . . ?
O7 N5 C34 118.9(5) . . ?
O1 C1 N1 129.9(4) . . ?
O1 C1 C2 118.4(4) . . ?
N1 C1 C2 111.7(4) . . ?
N2 C2 C3 122.7(4) . . ?
N2 C2 C1 114.1(4) . . ?
C3 C2 C1 123.2(4) . . ?
C2 C3 C4 118.6(4) . . ?
C2 C3 H3 120.7 . . ?
C4 C3 H3 120.7 . . ?
C5 C4 C3 117.7(4) . . ?
C5 C4 H4A 121.2 . . ?
C3 C4 H4A 121.2 . . ?
C6 C5 C4 121.6(4) . . ?
C6 C5 H5 119.2 . . ?
C4 C5 H5 119.2 . . ?
N2 C6 C5 119.9(5) . . ?
N2 C6 H6A 120.0 . . ?
C5 C6 H6A 120.0 . . ?
C12 C7 C8 117.7(4) . . ?
C12 C7 N1 119.8(3) . . ?
C8 C7 N1 122.4(4) . . ?
C9 C8 C7 122.0(4) . . ?
C9 C8 H8 119.0 . . ?
C7 C8 H8 119.0 . . ?
C8 C9 C10 120.4(4) . . ?
C8 C9 H9 119.8 . . ?
C10 C9 H9 119.8 . . ?
C9 C10 C11 119.1(4) . . ?
C9 C10 H10 120.4 . . ?
C11 C10 H10 120.4 . . ?
C10 C11 C12 120.7(4) . . ?
C10 C11 H11 119.7 . . ?
C12 C11 H11 119.7 . . ?
C7 C12 C11 120.1(4) . . ?
C7 C12 C13 123.4(3) . . ?
C11 C12 C13 116.4(4) . . ?
N3 C13 C12 109.7(3) . . ?
N3 C13 C14 109.5(3) . . ?
C12 C13 C14 115.8(3) . . ?
N3 C13 H13 107.2 . . ?
C12 C13 H13 107.2 . . ?
C14 C13 H13 107.2 . . ?
C15 C14 C19 118.1(5) . . ?
C15 C14 C13 121.5(4) . . ?
C19 C14 C13 120.1(4) . . ?
C14 C15 C16 121.7(5) . . ?
C14 C15 H15 119.1 . . ?
C16 C15 H15 119.1 . . ?
C17 C16 C15 120.1(6) . . ?
C17 C16 H16 120.0 . . ?
C15 C16 H16 120.0 . . ?
C16 C17 C18 118.4(6) . . ?
C16 C17 H17 120.8 . . ?
C18 C17 H17 120.8 . . ?
C17 C18 C19 121.1(6) . . ?
C17 C18 H18 119.5 . . ?
C19 C18 H18 119.5 . . ?
C14 C19 C18 120.5(6) . . ?
C14 C19 H19 119.8 . . ?
C18 C19 H19 119.8 . . ?
O3 C20 O2 122.9(4) . . ?
O3 C20 C21 117.2(4) . . ?
O2 C20 C21 119.8(4) . . ?
C22 C21 C20 114.3(3) . . ?
C22 C21 C23 108.7(3) . . ?
C20 C21 C23 108.1(3) . . ?
C22 C21 C30 108.3(3) . . ?
C20 C21 C30 110.2(3) . . ?
C23 C21 C30 106.9(3) . . ?
N3 C22 C21 124.4(4) . . ?
N3 C22 H22 117.8 . . ?
C21 C22 H22 117.8 . . ?
C24 C23 C21 114.2(3) . . ?
C24 C23 H23A 108.7 . . ?
C21 C23 H23A 108.7 . . ?
C24 C23 H23B 108.7 . . ?
C21 C23 H23B 108.7 . . ?
H23A C23 H23B 107.6 . . ?
C25 C24 C29 116.7(4) . . ?
C25 C24 C23 123.2(4) . . ?
C29 C24 C23 120.1(4) . . ?
C24 C25 C26 121.9(5) . . ?
C24 C25 H25 119.1 . . ?
C26 C25 H25 119.1 . . ?
C27 C26 C25 118.4(5) . . ?
C27 C26 H26 120.8 . . ?
C25 C26 H26 120.8 . . ?
C26 C27 C28 121.7(5) . . ?
C26 C27 N4 119.0(5) . . ?
C28 C27 N4 119.3(5) . . ?
C27 C28 C29 119.3(5) . . ?
C27 C28 H28 120.4 . . ?
C29 C28 H28 120.4 . . ?
C28 C29 C24 122.0(5) . . ?
C28 C29 H29 119.0 . . ?
C24 C29 H29 119.0 . . ?
C31 C30 C21 114.4(3) . . ?
C31 C30 H30A 108.6 . . ?
C21 C30 H30A 108.6 . . ?
C31 C30 H30B 108.6 . . ?
C21 C30 H30B 108.6 . . ?
H30A C30 H30B 107.6 . . ?
C32 C31 C36 117.5(4) . . ?
C32 C31 C30 120.0(4) . . ?
C36 C31 C30 122.5(4) . . ?
C33 C32 C31 121.2(4) . . ?
C33 C32 H32 119.4 . . ?
C31 C32 H32 119.4 . . ?
C34 C33 C32 119.1(4) . . ?
C34 C33 H33 120.4 . . ?
C32 C33 H33 120.4 . . ?
C33 C34 C35 121.8(4) . . ?
C33 C34 N5 119.2(4) . . ?
C35 C34 N5 119.0(4) . . ?
C36 C35 C34 118.3(4) . . ?
C36 C35 H35 120.8 . . ?
C34 C35 H35 120.8 . . ?
C35 C36 C31 122.0(4) . . ?
C35 C36 H36 119.0 . . ?
C31 C36 H36 119.0 . . ?

loop_
_geom_bond_atom_site_label_1
_geom_bond_atom_site_label_2
_geom_bond_distance
_geom_bond_site_symmetry_2
_geom_bond_publ_flag
Ni N3 1.851(3) . ?
Ni O2 1.851(3) . ?
Ni N1 1.881(3) . ?
Ni N2 1.890(3) . ?
O1 C1 1.227(4) . ?
O2 C20 1.278(5) . ?
O3 C20 1.235(5) . ?
O4 N4 1.207(5) . ?
O5 N4 1.198(5) . ?
O6 N5 1.222(5) . ?
O7 N5 1.217(5) . ?
N1 C1 1.356(5) . ?
N1 C7 1.421(4) . ?
N2 C2 1.329(5) . ?
N2 C6 1.348(5) . ?
N3 C22 1.264(4) . ?
N3 C13 1.492(4) . ?
N4 C27 1.485(6) . ?
N5 C34 1.471(5) . ?
C1 C2 1.505(5) . ?
C2 C3 1.368(5) . ?
C3 C4 1.388(6) . ?
C3 H3 0.9300 . ?
C4 C5 1.371(6) . ?
C4 H4A 0.9300 . ?
C5 C6 1.363(6) . ?
C5 H5 0.9300 . ?
C6 H6A 0.9300 . ?
C7 C12 1.385(5) . ?
C7 C8 1.410(5) . ?
C8 C9 1.359(5) . ?
C8 H8 0.9300 . ?
C9 C10 1.375(6) . ?
C9 H9 0.9300 . ?
C10 C11 1.390(5) . ?
C10 H10 0.9300 . ?
C11 C12 1.398(5) . ?
C11 H11 0.9300 . ?
C12 C13 1.513(5) . ?
C13 C14 1.537(5) . ?
C13 H13 0.9800 . ?
C14 C15 1.350(6) . ?
C14 C19 1.360(6) . ?
C15 C16 1.389(6) . ?
C15 H15 0.9300 . ?
C16 C17 1.360(7) . ?
C16 H16 0.9300 . ?
C17 C18 1.358(7) . ?
C17 H17 0.9300 . ?
C18 C19 1.390(7) . ?
C18 H18 0.9300 . ?
C19 H19 0.9300 . ?
C20 C21 1.535(5) . ?
C21 C22 1.505(5) . ?
C21 C23 1.545(5) . ?
C21 C30 1.548(5) . ?
C22 H22 0.9300 . ?
C23 C24 1.502(5) . ?
C23 H23A 0.9700 . ?
C23 H23B 0.9700 . ?
C24 C25 1.361(5) . ?
C24 C29 1.376(5) . ?
C25 C26 1.398(6) . ?
C25 H25 0.9300 . ?
C26 C27 1.333(6) . ?
C26 H26 0.9300 . ?
C27 C28 1.350(6) . ?
C28 C29 1.362(6) . ?
C28 H28 0.9300 . ?
C29 H29 0.9300 . ?
C30 C31 1.498(5) . ?
C30 H30A 0.9700 . ?
C30 H30B 0.9700 . ?
C31 C32 1.390(5) . ?
C31 C36 1.395(5) . ?
C32 C33 1.387(5) . ?
C32 H32 0.9300 . ?
C33 C34 1.357(6) . ?
C33 H33 0.9300 . ?
C34 C35 1.386(6) . ?
C35 C36 1.369(5) . ?
C35 H35 0.9300 . ?
C36 H36 0.9300 . ?

loop_
_geom_hbond_atom_site_label_D
_geom_hbond_atom_site_label_H
_geom_hbond_atom_site_label_A
_geom_hbond_distance_DH
_geom_hbond_distance_HA
_geom_hbond_distance_DA
_geom_hbond_angle_DHA
_geom_hbond_site_symmetry_A
C35 H35 O7 0.93 2.41 3.306(6) 162.1 3_666
C11 H11 O4 0.93 2.58 3.447(6) 156.3 2_546
C10 H10 O3 0.93 2.57 3.484(5) 166.2 1_545
C22 H22 O1 0.93 2.41 3.159(5) 137.1 4_566

loop_
_geom_torsion_atom_site_label_1
_geom_torsion_atom_site_label_2
_geom_torsion_atom_site_label_3
_geom_torsion_atom_site_label_4
_geom_torsion
_geom_torsion_site_symmetry_1
_geom_torsion_site_symmetry_2
_geom_torsion_site_symmetry_3
_geom_torsion_site_symmetry_4
_geom_torsion_publ_flag
N3 Ni O2 C20 52.3(3) . . . . ?
N1 Ni O2 C20 -97.0(13) . . . . ?
N2 Ni O2 C20 -130.4(3) . . . . ?
N3 Ni N1 C1 178.2(3) . . . . ?
O2 Ni N1 C1 -32.7(14) . . . . ?
N2 Ni N1 C1 0.9(3) . . . . ?
N3 Ni N1 C7 -9.6(3) . . . . ?
O2 Ni N1 C7 139.5(12) . . . . ?
N2 Ni N1 C7 173.1(3) . . . . ?
N3 Ni N2 C2 -93(3) . . . . ?
O2 Ni N2 C2 175.3(3) . . . . ?
N1 Ni N2 C2 -1.3(3) . . . . ?
N3 Ni N2 C6 89(3) . . . . ?
O2 Ni N2 C6 -2.3(4) . . . . ?
N1 Ni N2 C6 -178.8(4) . . . . ?
O2 Ni N3 C22 -32.1(3) . . . . ?
N1 Ni N3 C22 144.7(3) . . . . ?
N2 Ni N3 C22 -123(3) . . . . ?
O2 Ni N3 C13 147.4(2) . . . . ?
N1 Ni N3 C13 -35.8(3) . . . . ?
N2 Ni N3 C13 56(3) . . . . ?
C7 N1 C1 O1 8.1(7) . . . . ?
Ni N1 C1 O1 -179.3(4) . . . . ?
C7 N1 C1 C2 -173.0(3) . . . . ?
Ni N1 C1 C2 -0.4(4) . . . . ?
C6 N2 C2 C3 -0.8(7) . . . . ?
Ni N2 C2 C3 -178.5(3) . . . . ?
C6 N2 C2 C1 179.1(4) . . . . ?
Ni N2 C2 C1 1.4(5) . . . . ?
O1 C1 C2 N2 178.4(4) . . . . ?
N1 C1 C2 N2 -0.7(5) . . . . ?
O1 C1 C2 C3 -1.7(6) . . . . ?
N1 C1 C2 C3 179.3(4) . . . . ?
N2 C2 C3 C4 -0.4(7) . . . . ?
C1 C2 C3 C4 179.7(4) . . . . ?
C2 C3 C4 C5 1.6(7) . . . . ?
C3 C4 C5 C6 -1.7(8) . . . . ?
C2 N2 C6 C5 0.7(7) . . . . ?
Ni N2 C6 C5 178.2(4) . . . . ?
C4 C5 C6 N2 0.6(8) . . . . ?
C1 N1 C7 C12 -158.8(4) . . . . ?
Ni N1 C7 C12 29.4(5) . . . . ?
C1 N1 C7 C8 24.4(6) . . . . ?
Ni N1 C7 C8 -147.4(3) . . . . ?
C12 C7 C8 C9 1.6(6) . . . . ?
N1 C7 C8 C9 178.5(4) . . . . ?
C7 C8 C9 C10 -0.7(7) . . . . ?
C8 C9 C10 C11 -0.9(7) . . . . ?
C9 C10 C11 C12 1.6(7) . . . . ?
C8 C7 C12 C11 -1.0(6) . . . . ?
N1 C7 C12 C11 -177.9(4) . . . . ?
C8 C7 C12 C13 174.3(3) . . . . ?
N1 C7 C12 C13 -2.7(6) . . . . ?
C10 C11 C12 C7 -0.6(6) . . . . ?
C10 C11 C12 C13 -176.2(4) . . . . ?
C22 N3 C13 C12 -118.1(4) . . . . ?
Ni N3 C13 C12 62.4(4) . . . . ?
C22 N3 C13 C14 113.8(4) . . . . ?
Ni N3 C13 C14 -65.7(4) . . . . ?
C7 C12 C13 N3 -43.1(5) . . . . ?
C11 C12 C13 N3 132.3(4) . . . . ?
C7 C12 C13 C14 81.4(5) . . . . ?
C11 C12 C13 C14 -103.2(4) . . . . ?
N3 C13 C14 C15 148.6(4) . . . . ?
C12 C13 C14 C15 23.9(6) . . . . ?
N3 C13 C14 C19 -36.8(6) . . . . ?
C12 C13 C14 C19 -161.4(4) . . . . ?
C19 C14 C15 C16 -2.2(8) . . . . ?
C13 C14 C15 C16 172.6(5) . . . . ?
C14 C15 C16 C17 1.7(9) . . . . ?
C15 C16 C17 C18 -1.2(10) . . . . ?
C16 C17 C18 C19 1.3(12) . . . . ?
C15 C14 C19 C18 2.2(10) . . . . ?
C13 C14 C19 C18 -172.6(6) . . . . ?
C17 C18 C19 C14 -1.8(12) . . . . ?
Ni O2 C20 O3 145.8(3) . . . . ?
Ni O2 C20 C21 -37.0(5) . . . . ?
O3 C20 C21 C22 168.8(3) . . . . ?
O2 C20 C21 C22 -8.6(5) . . . . ?
O3 C20 C21 C23 47.6(5) . . . . ?
O2 C20 C21 C23 -129.7(4) . . . . ?
O3 C20 C21 C30 -69.0(5) . . . . ?
O2 C20 C21 C30 113.7(4) . . . . ?
C13 N3 C22 C21 179.2(3) . . . . ?
Ni N3 C22 C21 -1.3(5) . . . . ?
C20 C21 C22 N3 29.1(5) . . . . ?
C23 C21 C22 N3 150.0(4) . . . . ?
C30 C21 C22 N3 -94.2(4) . . . . ?
C22 C21 C23 C24 -56.0(4) . . . . ?
C20 C21 C23 C24 68.6(4) . . . . ?
C30 C21 C23 C24 -172.7(3) . . . . ?
C21 C23 C24 C25 -73.3(5) . . . . ?
C21 C23 C24 C29 106.3(5) . . . . ?
C29 C24 C25 C26 -0.1(7) . . . . ?
C23 C24 C25 C26 179.6(4) . . . . ?
C24 C25 C26 C27 0.3(9) . . . . ?
C25 C26 C27 C28 -0.5(9) . . . . ?
C25 C26 C27 N4 178.9(5) . . . . ?
O5 N4 C27 C26 -4.9(9) . . . . ?
O4 N4 C27 C26 179.3(6) . . . . ?
O5 N4 C27 C28 174.6(6) . . . . ?
O4 N4 C27 C28 -1.3(8) . . . . ?
C26 C27 C28 C29 0.5(9) . . . . ?
N4 C27 C28 C29 -178.9(5) . . . . ?
C27 C28 C29 C24 -0.3(8) . . . . ?
C25 C24 C29 C28 0.1(7) . . . . ?
C23 C24 C29 C28 -179.6(4) . . . . ?
C22 C21 C30 C31 63.3(4) . . . . ?
C20 C21 C30 C31 -62.5(4) . . . . ?
C23 C21 C30 C31 -179.8(3) . . . . ?
C21 C30 C31 C32 -101.6(5) . . . . ?
C21 C30 C31 C36 75.4(5) . . . . ?
C36 C31 C32 C33 -2.5(6) . . . . ?
C30 C31 C32 C33 174.6(4) . . . . ?
C31 C32 C33 C34 0.8(7) . . . . ?
C32 C33 C34 C35 1.4(7) . . . . ?
C32 C33 C34 N5 -177.7(4) . . . . ?
O6 N5 C34 C33 -11.3(7) . . . . ?
O7 N5 C34 C33 167.2(5) . . . . ?
O6 N5 C34 C35 169.6(4) . . . . ?
O7 N5 C34 C35 -11.9(7) . . . . ?
C33 C34 C35 C36 -1.8(7) . . . . ?
N5 C34 C35 C36 177.3(4) . . . . ?
C34 C35 C36 C31 0.0(7) . . . . ?
C32 C31 C36 C35 2.1(7) . . . . ?
C30 C31 C36 C35 -175.0(4) . . . . ?
